data_7229054
loop_
_publ_author_name
'chen, lizhuang'
'Ji, Qin'
'Pan, Qi-Jian'
'Cao, Xing-Xing'
'Xu, Guang-Cheng'

_publ_section_title
;
 Two Novel Metal-Organic Coordination Polymers Based on Ligand
 1,4-Diazabicyclo[2.2.2]octane N,N&#x2019;-dioxide with Phase Transition,
 Ferroelectric and Dielectric Properties
;
_journal_name_full CrystEngComm
_journal_paper_doi 10.1039/C7CE00964J
_journal_year 2017
_chemical_formula_sum 'C6 H14 Ag3 N5 O12'
_chemical_formula_weight 671.83
_chemical_name_systematic
;
 ?
;
_space_group_IT_number 9
_symmetry_cell_setting monoclinic
_symmetry_space_group_name_Hall 'C -2yc'
_symmetry_space_group_name_H-M 'C 1 c 1'
_atom_sites_solution_hydrogens geom
_atom_sites_solution_primary direct
_atom_sites_solution_secondary difmap
_audit_creation_method SHELXL-97
_audit_update_record
;
2015-07-28 deposited with the CCDC.
2017-09-04 downloaded from the CCDC.
;
_cell_angle_alpha 90.00
_cell_angle_beta 90.202(5)
_cell_angle_gamma 90.00
_cell_formula_units_Z 4
_cell_length_a 8.011(3)
_cell_length_b 16.630(7)
_cell_length_c 11.630(5)
_cell_measurement_reflns_used 5879
_cell_measurement_temperature 123(2)
_cell_measurement_theta_max 27.50
_cell_measurement_theta_min 2.45
_cell_volume 1549.4(11)
_computing_cell_refinement 'Bruker SAINT'
_computing_data_collection 'Bruker APEX2'
_computing_data_reduction 'Bruker SAINT'
_computing_molecular_graphics 'Bruker SHELXTL'
_computing_publication_material 'Bruker SHELXTL'
_computing_structure_refinement 'SHELXL-97 (Sheldrick, 2008)'
_computing_structure_solution 'SHELXS-97 (Sheldrick, 2008)'
_diffrn_ambient_temperature 123(2)
_diffrn_measured_fraction_theta_full 0.984
_diffrn_measured_fraction_theta_max 0.984
_diffrn_measurement_device_type 'Bruker APEX-II CCD'
_diffrn_measurement_method '\f and \w scans'
_diffrn_radiation_monochromator graphite
_diffrn_radiation_source 'fine-focus sealed tube'
_diffrn_radiation_type MoK\a
_diffrn_radiation_wavelength 0.71073
_diffrn_reflns_av_R_equivalents 0.0287
_diffrn_reflns_av_unetI/netI 0.0430
_diffrn_reflns_limit_h_max 9
_diffrn_reflns_limit_h_min -9
_diffrn_reflns_limit_k_max 20
_diffrn_reflns_limit_k_min -20
_diffrn_reflns_limit_l_max 14
_diffrn_reflns_limit_l_min -14
_diffrn_reflns_number 5456
_diffrn_reflns_theta_full 25.59
_diffrn_reflns_theta_max 25.59
_diffrn_reflns_theta_min 1.75
_diffrn_standards_number 0
_exptl_absorpt_coefficient_mu 3.833
_exptl_absorpt_correction_T_max 0.7005
_exptl_absorpt_correction_T_min 0.5454
_exptl_absorpt_correction_type multi-scan
_exptl_absorpt_process_details sadabs
_exptl_crystal_density_diffrn 2.880
_exptl_crystal_density_method 'not measured'
_exptl_crystal_F_000 1288
_exptl_crystal_size_max 0.18
_exptl_crystal_size_mid 0.10
_exptl_crystal_size_min 0.10
_refine_diff_density_max 1.042
_refine_diff_density_min -1.536
_refine_diff_density_rms 0.234
_refine_ls_abs_structure_details 'Flack H D (1983), Acta Cryst. A39, 876-881'
_refine_ls_abs_structure_Flack 0.17(7)
_refine_ls_extinction_method none
_refine_ls_goodness_of_fit_ref 1.174
_refine_ls_hydrogen_treatment mixed
_refine_ls_matrix_type full
_refine_ls_number_parameters 226
_refine_ls_number_reflns 2356
_refine_ls_number_restraints 80
_refine_ls_restrained_S_all 1.159
_refine_ls_R_factor_all 0.0390
_refine_ls_R_factor_gt 0.0388
_refine_ls_shift/su_max 0.003
_refine_ls_shift/su_mean 0.001
_refine_ls_structure_factor_coef Fsqd
_refine_ls_weighting_details 'calc w=1/[\s^2^(Fo^2^)+(0.0790P)^2^+10.9052P] where P=(Fo^2^+2Fc^2^)/3'
_refine_ls_weighting_scheme calc
_refine_ls_wR_factor_gt 0.1200
_refine_ls_wR_factor_ref 0.1214
_reflns_number_gt 2349
_reflns_number_total 2356
_reflns_threshold_expression >2sigma(I)
_cod_data_source_file c7ce00964j2.cif
_cod_data_source_block 22222
_cod_depositor_comments
;
The following automatic conversions were performed:

'_symmetry_cell_setting' value 'Monoclinic' changed to 'monoclinic'
according to
/home/data/users/saulius/crontab/automatic-downloads/rss-feeds/RSC/lib/dictionaries/cif_core.dic
dictionary named 'cif_core.dic' version 2.4.2 from 2011-04-26.

Automatic conversion script
Id: cif_fix_values 4973 2017-02-22 13:04:09Z antanas 
;
_cod_original_sg_symbol_H-M 'Cc   '
_cod_database_code 7229054

loop_
_symmetry_equiv_pos_as_xyz
'x, y, z'
'x, -y, z+1/2'
'x+1/2, y+1/2, z'
'x+1/2, -y+1/2, z+1/2'

loop_
_atom_site_label
_atom_site_type_symbol
_atom_site_fract_x
_atom_site_fract_y
_atom_site_fract_z
_atom_site_U_iso_or_equiv
_atom_site_adp_type
_atom_site_occupancy
_atom_site_symmetry_multiplicity
_atom_site_calc_flag
_atom_site_refinement_flags
_atom_site_disorder_group
Ag1 Ag 0.69783(14) 0.78655(5) 0.65622(8) 0.0290(3) Uani 1 1 d . .
Ag2 Ag 0.71504(16) 0.99308(5) 0.69428(12) 0.0344(3) Uani 1 1 d . .
Ag3 Ag 0.6979(4) 0.8544(5) 0.92906(17) 0.0259(11) Uani 0.66(2) 1 d P 1
Ag3' Ag 0.6990(11) 0.8962(12) 0.9299(4) 0.031(3) Uani 0.34(2) 1 d P 2
C1 C 1.116(2) 0.8124(9) 0.8236(14) 0.017(3) Uani 1 1 d U .
H1A H 1.0614 0.7628 0.7955 0.021 Uiso 1 1 calc R .
H1B H 1.0912 0.8183 0.9065 0.021 Uiso 1 1 calc R .
C2 C 1.113(2) 0.8817(8) 0.6354(13) 0.014(3) Uani 1 1 d U .
H2A H 1.0604 0.9251 0.5898 0.017 Uiso 1 1 calc R .
H2B H 1.0850 0.8295 0.5995 0.017 Uiso 1 1 calc R .
C3 C 1.1185(18) 0.9602(8) 0.8136(12) 0.011(3) Uani 1 1 d U .
H3A H 1.0648 0.9688 0.8891 0.013 Uiso 1 1 calc R .
H3B H 1.0926 1.0071 0.7641 0.013 Uiso 1 1 calc R .
C4 C 0.311(2) 0.9528(9) 0.8297(13) 0.015(3) Uani 1 1 d U .
H4A H 0.3669 1.0031 0.8050 0.018 Uiso 1 1 calc R .
H4B H 0.3387 0.9432 0.9116 0.018 Uiso 1 1 calc R .
C5 C 0.3039(18) 0.8064(8) 0.8063(13) 0.012(3) Uani 1 1 d U .
H5A H 0.3594 0.7954 0.8808 0.014 Uiso 1 1 calc R .
H5B H 0.3292 0.7614 0.7534 0.014 Uiso 1 1 calc R .
C6 C 0.3047(19) 0.8932(8) 0.6377(12) 0.011(3) Uani 1 1 d U .
H6A H 0.3579 0.8532 0.5866 0.013 Uiso 1 1 calc R .
H6B H 0.3331 0.9476 0.6091 0.013 Uiso 1 1 calc R .
N1 N 1.0504(17) 0.8840(7) 0.7586(14) 0.009(3) Uani 1 1 d . .
N2 N 0.3693(18) 0.8832(7) 0.7572(15) 0.012(3) Uani 1 1 d U .
N3 N 0.9818(17) 1.1341(7) 0.5970(12) 0.018(2) Uani 1 1 d U .
N4 N 0.4694(16) 1.1381(6) 0.6455(11) 0.016(2) Uani 1 1 d U .
N5 N 0.7504(15) 0.8955(7) 0.4153(9) 0.014(2) Uani 1 1 d U .
O1 O 0.8829(14) 0.8831(6) 0.7596(13) 0.014(2) Uani 1 1 d . .
O2 O 0.5443(14) 0.8839(6) 0.7579(13) 0.015(2) Uani 1 1 d . .
O3 O 0.9274(14) 1.0663(7) 0.5684(10) 0.020(2) Uani 1 1 d U .
O4 O 1.1117(16) 1.1405(9) 0.6517(14) 0.045(3) Uani 1 1 d . .
O5 O 0.8948(19) 1.1947(8) 0.5740(12) 0.036(3) Uani 1 1 d . .
O6 O 0.4515(15) 1.1340(6) 0.7495(9) 0.022(2) Uani 1 1 d U .
O7 O 0.5248(16) 1.0778(6) 0.5899(11) 0.029(3) Uani 1 1 d . .
O8 O 0.4412(15) 1.2019(6) 0.5911(10) 0.020(2) Uani 1 1 d . .
O9 O 0.7579(17) 0.8268(6) 0.4652(9) 0.032(3) Uani 1 1 d . .
O10 O 0.8295(19) 0.9024(8) 0.3232(12) 0.037(3) Uani 1 1 d U .
O11 O 0.6670(15) 0.9481(5) 0.4537(8) 0.030(3) Uani 1 1 d . .
O1W O 0.6689(19) 0.6947(9) 0.8948(12) 0.047(4) Uani 1 1 d . .
H1WA H 0.7741 0.6894 0.8894 0.056 Uiso 1 1 d R .
H1WB H 0.6209 0.6607 0.8513 0.056 Uiso 1 1 d R .

loop_
_atom_site_aniso_label
_atom_site_aniso_U_11
_atom_site_aniso_U_22
_atom_site_aniso_U_33
_atom_site_aniso_U_23
_atom_site_aniso_U_13
_atom_site_aniso_U_12
Ag1 0.0232(5) 0.0241(4) 0.0397(5) -0.0193(4) 0.0032(13) -0.0005(6)
Ag2 0.0209(5) 0.0148(4) 0.0676(8) 0.0193(4) 0.0036(12) -0.0002(5)
Ag3 0.0241(9) 0.041(3) 0.0121(6) 0.0042(9) -0.0029(13) -0.0005(17)
Ag3' 0.0301(19) 0.053(7) 0.0107(12) -0.0003(19) -0.006(2) -0.005(4)
C1 0.018(4) 0.017(4) 0.017(4) 0.001(2) -0.0007(19) 0.0009(19)
C2 0.015(4) 0.015(4) 0.012(4) 0.0013(19) 0.0022(19) 0.0000(19)
C3 0.012(3) 0.011(3) 0.011(3) 0.0003(19) 0.0025(19) 0.0018(19)
C4 0.016(3) 0.015(3) 0.015(3) 0.0000(19) -0.0008(19) -0.0012(19)
C5 0.014(3) 0.011(3) 0.012(3) 0.0012(19) 0.001(2) 0.0008(19)
C6 0.012(3) 0.012(3) 0.010(3) 0.0000(19) -0.0009(19) 0.0002(19)
N1 0.006(6) 0.013(5) 0.008(5) -0.003(4) -0.004(4) 0.006(4)
N2 0.013(3) 0.013(3) 0.010(3) -0.0012(19) 0.0006(19) -0.0007(19)
N3 0.020(3) 0.018(3) 0.017(3) 0.0006(19) 0.000(2) -0.0010(19)
N4 0.017(3) 0.015(3) 0.015(3) 0.0001(19) 0.0001(19) -0.0017(18)
N5 0.013(3) 0.016(3) 0.014(3) 0.0005(19) 0.0012(19) -0.0002(19)
O1 0.018(6) 0.010(5) 0.014(5) 0.004(4) 0.009(5) 0.004(3)
O2 0.007(6) 0.016(5) 0.022(6) -0.002(5) 0.008(5) 0.000(3)
O3 0.020(3) 0.020(3) 0.021(3) 0.0003(19) 0.0029(19) -0.0015(19)
O4 0.026(7) 0.077(9) 0.032(7) 0.006(7) -0.010(6) -0.024(6)
O5 0.060(10) 0.018(5) 0.029(7) 0.009(5) 0.009(7) 0.015(6)
O6 0.023(3) 0.023(3) 0.020(3) 0.0001(18) -0.0011(19) -0.0010(18)
O7 0.033(7) 0.020(6) 0.033(7) -0.017(5) -0.001(6) 0.006(4)
O8 0.030(6) 0.015(4) 0.014(5) -0.002(4) -0.006(5) 0.001(4)
O9 0.057(9) 0.017(4) 0.021(5) 0.005(4) 0.000(5) 0.007(5)
O10 0.036(3) 0.038(3) 0.036(3) 0.0001(19) 0.004(2) -0.001(2)
O11 0.050(9) 0.022(4) 0.019(5) -0.008(4) 0.001(5) 0.012(4)
O1W 0.037(10) 0.058(7) 0.046(7) -0.005(6) -0.003(6) 0.007(7)

loop_
_atom_type_symbol
_atom_type_description
_atom_type_scat_dispersion_real
_atom_type_scat_dispersion_imag
_atom_type_scat_source
C C 0.0033 0.0016 'International Tables Vol C Tables 4.2.6.8 and 6.1.1.4'
H H 0.0000 0.0000 'International Tables Vol C Tables 4.2.6.8 and 6.1.1.4'
N N 0.0061 0.0033 'International Tables Vol C Tables 4.2.6.8 and 6.1.1.4'
O O 0.0106 0.0060 'International Tables Vol C Tables 4.2.6.8 and 6.1.1.4'
Ag Ag -0.8971 1.1015 'International Tables Vol C Tables 4.2.6.8 and 6.1.1.4'

loop_
_geom_angle_atom_site_label_1
_geom_angle_atom_site_label_2
_geom_angle_atom_site_label_3
_geom_angle
_geom_angle_site_symmetry_1
_geom_angle_site_symmetry_3
O2 Ag1 O9 112.6(4) . .
O2 Ag1 O1 68.0(3) . .
O9 Ag1 O1 98.5(4) . .
O2 Ag1 O8 160.1(4) . 3_545
O9 Ag1 O8 73.6(4) . 3_545
O1 Ag1 O8 92.6(4) . 3_545
O2 Ag1 O4 121.9(4) . 3_445
O9 Ag1 O4 108.0(4) . 3_445
O1 Ag1 O4 142.4(4) . 3_445
O8 Ag1 O4 70.6(4) 3_545 3_445
O2 Ag1 Ag3 45.1(4) . .
O9 Ag1 Ag3 142.0(3) . .
O1 Ag1 Ag3 48.0(3) . .
O8 Ag1 Ag3 118.2(3) 3_545 .
O4 Ag1 Ag3 109.9(4) 3_445 .
O1 Ag2 O2 69.1(3) . .
O1 Ag2 O7 164.6(4) . .
O2 Ag2 O7 103.8(4) . .
O1 Ag2 O10 97.9(5) . 2_575
O2 Ag2 O10 123.9(5) . 2_575
O7 Ag2 O10 97.3(4) . 2_575
O1 Ag2 O3 99.9(4) . .
O2 Ag2 O3 157.1(4) . .
O7 Ag2 O3 81.6(4) . .
O10 Ag2 O3 76.5(4) 2_575 .
O1 Ag2 Ag3' 50.5(4) . .
O2 Ag2 Ag3' 47.5(4) . .
O7 Ag2 Ag3' 134.8(4) . .
O10 Ag2 Ag3' 81.4(4) 2_575 .
O3 Ag2 Ag3' 139.8(3) . .
O2 Ag3 O5 166.6(5) . 2_575
O2 Ag3 O1 67.1(3) . .
O5 Ag3 O1 102.9(5) 2_575 .
O2 Ag3 O7 103.7(4) . 2_575
O5 Ag3 O7 89.6(4) 2_575 2_575
O1 Ag3 O7 143.3(5) . 2_575
O2 Ag3 Ag1 44.4(3) . .
O5 Ag3 Ag1 122.4(4) 2_575 .
O1 Ag3 Ag1 47.4(3) . .
O7 Ag3 Ag1 145.9(3) 2_575 .
O2 Ag3' O7 111.9(5) . 2_575
O2 Ag3' O1 68.1(3) . .
O7 Ag3' O1 174.5(10) 2_575 .
O2 Ag3' O3 160.9(6) . 2_575
O7 Ag3' O3 83.1(5) 2_575 2_575
O1 Ag3' O3 95.8(5) . 2_575
O2 Ag3' Ag2 48.4(3) . .
O7 Ag3' Ag2 127.6(7) 2_575 .
O1 Ag3' Ag2 48.0(3) . .
O3 Ag3' Ag2 113.3(6) 2_575 .
N1 C1 C5 109.2(14) . 1_655
N1 C1 H1A 109.8 . .
C5 C1 H1A 109.8 1_655 .
N1 C1 H1B 109.8 . .
C5 C1 H1B 109.8 1_655 .
H1A C1 H1B 108.3 . .
N1 C2 C6 108.3(13) . 1_655
N1 C2 H2A 110.0 . .
C6 C2 H2A 110.0 1_655 .
N1 C2 H2B 110.0 . .
C6 C2 H2B 110.0 1_655 .
H2A C2 H2B 108.4 . .
N1 C3 C4 109.8(13) . 1_655
N1 C3 H3A 109.7 . .
C4 C3 H3A 109.7 1_655 .
N1 C3 H3B 109.7 . .
C4 C3 H3B 109.7 1_655 .
H3A C3 H3B 108.2 . .
N2 C4 C3 107.5(13) . 1_455
N2 C4 H4A 110.2 . .
C3 C4 H4A 110.2 1_455 .
N2 C4 H4B 110.2 . .
C3 C4 H4B 110.2 1_455 .
H4A C4 H4B 108.5 . .
N2 C5 C1 110.0(14) . 1_455
N2 C5 H5A 109.6 . .
C1 C5 H5A 109.6 1_455 .
N2 C5 H5B 109.7 . .
C1 C5 H5B 109.7 1_455 .
H5A C5 H5B 108.2 . .
N2 C6 C2 110.1(13) . 1_455
N2 C6 H6A 109.6 . .
C2 C6 H6A 109.6 1_455 .
N2 C6 H6B 109.6 . .
C2 C6 H6B 109.6 1_455 .
H6A C6 H6B 108.2 . .
O1 N1 C1 109.6(13) . .
O1 N1 C3 111.3(12) . .
C1 N1 C3 108.9(12) . .
O1 N1 C2 110.1(13) . .
C1 N1 C2 109.7(11) . .
C3 N1 C2 107.3(11) . .
O2 N2 C6 110.4(14) . .
O2 N2 C5 110.9(13) . .
C6 N2 C5 109.3(13) . .
O2 N2 C4 107.5(13) . .
C6 N2 C4 109.2(11) . .
C5 N2 C4 109.5(14) . .
O4 N3 O3 120.8(13) . .
O4 N3 O5 120.8(15) . .
O3 N3 O5 118.3(14) . .
O6 N4 O8 121.7(12) . .
O6 N4 O7 120.1(13) . .
O8 N4 O7 118.1(13) . .
O11 N5 O10 122.7(12) . .
O11 N5 O9 120.7(12) . .
O10 N5 O9 116.5(12) . .
N1 O1 Ag2 123.3(9) . .
N1 O1 Ag3' 127.1(11) . .
Ag2 O1 Ag3' 81.5(5) . .
N1 O1 Ag1 126.6(9) . .
Ag2 O1 Ag1 90.4(5) . .
Ag3' O1 Ag1 95.0(5) . .
N1 O1 Ag3 126.9(11) . .
Ag2 O1 Ag3 93.6(4) . .
Ag3' O1 Ag3 16.0(3) . .
Ag1 O1 Ag3 84.5(4) . .
N2 O2 Ag1 121.0(9) . .
N2 O2 Ag3' 121.9(12) . .
Ag1 O2 Ag3' 102.2(6) . .
N2 O2 Ag3 121.0(11) . .
Ag1 O2 Ag3 90.5(4) . .
Ag3' O2 Ag3 16.8(3) . .
N2 O2 Ag2 125.3(9) . .
Ag1 O2 Ag2 93.8(4) . .
Ag3' O2 Ag2 84.1(5) . .
Ag3 O2 Ag2 96.9(4) . .
N3 O3 Ag3' 101.5(9) . 2_574
N3 O3 Ag2 120.6(10) . .
Ag3' O3 Ag2 90.0(4) 2_574 .
N3 O4 Ag1 109.1(10) . 3
N3 O5 Ag3 103.6(11) . 2_574
N4 O7 Ag3' 117.5(11) . 2_574
N4 O7 Ag2 115.3(10) . .
Ag3' O7 Ag2 97.4(5) 2_574 .
N4 O7 Ag3 102.3(9) . 2_574
Ag3' O7 Ag3 15.3(3) 2_574 2_574
Ag2 O7 Ag3 106.2(5) . 2_574
N4 O8 Ag1 117.3(9) . 3_455
N5 O9 Ag1 131.8(8) . .
N5 O10 Ag2 113.3(10) . 2_574
H1WA O1W H1WB 109.5 . .

loop_
_geom_bond_atom_site_label_1
_geom_bond_atom_site_label_2
_geom_bond_distance
_geom_bond_site_symmetry_2
Ag1 O2 2.355(12) .
Ag1 O9 2.371(11) .
Ag1 O1 2.492(13) .
Ag1 O8 2.524(11) 3_545
Ag1 O4 2.525(13) 3_445
Ag1 Ag3 3.368(4) .
Ag2 O1 2.392(11) .
Ag2 O2 2.392(11) .
Ag2 O7 2.402(12) .
Ag2 O10 2.470(14) 2_575
Ag2 O3 2.557(11) .
Ag2 Ag3' 3.182(11) .
Ag3 O2 2.387(15) .
Ag3 O5 2.446(16) 2_575
Ag3 O1 2.515(13) .
Ag3 O7 2.591(14) 2_575
Ag3' O2 2.358(15) .
Ag3' O7 2.370(15) 2_575
Ag3' O1 2.482(14) .
Ag3' O3 2.512(13) 2_575
C1 N1 1.51(2) .
C1 C5 1.521(17) 1_655
C1 H1A 0.9900 .
C1 H1B 0.9900 .
C2 N1 1.52(2) .
C2 C6 1.544(16) 1_655
C2 H2A 0.9900 .
C2 H2B 0.9900 .
C3 N1 1.519(17) .
C3 C4 1.559(19) 1_655
C3 H3A 0.9900 .
C3 H3B 0.9900 .
C4 N2 1.51(2) .
C4 C3 1.559(19) 1_455
C4 H4A 0.9900 .
C4 H4B 0.9900 .
C5 N2 1.495(19) .
C5 C1 1.521(17) 1_455
C5 H5A 0.9900 .
C5 H5B 0.9900 .
C6 N2 1.49(2) .
C6 C2 1.544(16) 1_455
C6 H6A 0.9900 .
C6 H6B 0.9900 .
N1 O1 1.342(17) .
N2 O2 1.402(17) .
N3 O4 1.222(18) .
N3 O3 1.253(16) .
N3 O5 1.254(18) .
N4 O6 1.220(17) .
N4 O8 1.255(17) .
N4 O7 1.274(16) .
N5 O11 1.189(15) .
N5 O10 1.252(19) .
N5 O9 1.282(15) .
O3 Ag3' 2.512(13) 2_574
O4 Ag1 2.525(13) 3
O5 Ag3 2.446(16) 2_574
O7 Ag3' 2.370(15) 2_574
O7 Ag3 2.591(14) 2_574
O8 Ag1 2.524(11) 3_455
O10 Ag2 2.470(13) 2_574
O1W H1WA 0.8500 .
O1W H1WB 0.8501 .

loop_
_geom_torsion_atom_site_label_1
_geom_torsion_atom_site_label_2
_geom_torsion_atom_site_label_3
_geom_torsion_atom_site_label_4
_geom_torsion
_geom_torsion_site_symmetry_1
_geom_torsion_site_symmetry_4
O9 Ag1 Ag3 O2 66.8(7) . .
O1 Ag1 Ag3 O2 100.6(4) . .
O8 Ag1 Ag3 O2 166.3(5) 3_545 .
O4 Ag1 Ag3 O2 -115.6(5) 3_445 .
O2 Ag1 Ag3 O5 -177.7(6) . 2_575
O9 Ag1 Ag3 O5 -110.9(7) . 2_575
O1 Ag1 Ag3 O5 -77.1(5) . 2_575
O8 Ag1 Ag3 O5 -11.4(5) 3_545 2_575
O4 Ag1 Ag3 O5 66.7(6) 3_445 2_575
O2 Ag1 Ag3 O1 -100.6(4) . .
O9 Ag1 Ag3 O1 -33.8(6) . .
O8 Ag1 Ag3 O1 65.7(5) 3_545 .
O4 Ag1 Ag3 O1 143.8(5) 3_445 .
O2 Ag1 Ag3 O7 25.2(7) . 2_575
O9 Ag1 Ag3 O7 92.0(8) . 2_575
O1 Ag1 Ag3 O7 125.8(8) . 2_575
O8 Ag1 Ag3 O7 -168.5(6) 3_545 2_575
O4 Ag1 Ag3 O7 -90.4(7) 3_445 2_575
O1 Ag2 Ag3' O2 -97.4(5) . .
O7 Ag2 Ag3' O2 63.0(7) . .
O10 Ag2 Ag3' O2 154.8(6) 2_575 .
O3 Ag2 Ag3' O2 -148.3(6) . .
O1 Ag2 Ag3' O7 175.7(9) . 2_575
O2 Ag2 Ag3' O7 -86.9(7) . 2_575
O7 Ag2 Ag3' O7 -23.9(10) . 2_575
O10 Ag2 Ag3' O7 67.9(8) 2_575 2_575
O3 Ag2 Ag3' O7 124.8(7) . 2_575
O2 Ag2 Ag3' O1 97.4(5) . .
O7 Ag2 Ag3' O1 160.4(5) . .
O10 Ag2 Ag3' O1 -107.8(6) 2_575 .
O3 Ag2 Ag3' O1 -51.0(8) . .
O1 Ag2 Ag3' O3 76.1(6) . 2_575
O2 Ag2 Ag3' O3 173.5(8) . 2_575
O7 Ag2 Ag3' O3 -123.5(6) . 2_575
O10 Ag2 Ag3' O3 -31.7(6) 2_575 2_575
O3 Ag2 Ag3' O3 25.2(10) . 2_575
C5 C1 N1 O1 171.1(12) 1_655 .
C5 C1 N1 C3 -67.0(18) 1_655 .
C5 C1 N1 C2 50.2(16) 1_655 .
C4 C3 N1 O1 170.5(12) 1_655 .
C4 C3 N1 C1 49.6(18) 1_655 .
C4 C3 N1 C2 -69.0(14) 1_655 .
C6 C2 N1 O1 173.2(11) 1_655 .
C6 C2 N1 C1 -66.2(14) 1_655 .
C6 C2 N1 C3 52.0(13) 1_655 .
C2 C6 N2 O2 172.9(11) 1_455 .
C2 C6 N2 C5 50.7(14) 1_455 .
C2 C6 N2 C4 -69.1(14) 1_455 .
C1 C5 N2 O2 170.4(13) 1_455 .
C1 C5 N2 C6 -67.7(16) 1_455 .
C1 C5 N2 C4 51.9(19) 1_455 .
C3 C4 N2 O2 171.3(12) 1_455 .
C3 C4 N2 C6 51.5(16) 1_455 .
C3 C4 N2 C5 -68.1(18) 1_455 .
C1 N1 O1 Ag2 170.3(9) . .
C3 N1 O1 Ag2 49.8(17) . .
C2 N1 O1 Ag2 -69.1(13) . .
C1 N1 O1 Ag3' 64.3(15) . .
C3 N1 O1 Ag3' -56.1(16) . .
C2 N1 O1 Ag3' -175.0(9) . .
C1 N1 O1 Ag1 -69.9(17) . .
C3 N1 O1 Ag1 169.7(9) . .
C2 N1 O1 Ag1 50.8(15) . .
C1 N1 O1 Ag3 44.3(16) . .
C3 N1 O1 Ag3 -76.2(14) . .
C2 N1 O1 Ag3 165.0(8) . .
O2 Ag2 O1 N1 179.4(16) . .
O7 Ag2 O1 N1 114.4(18) . .
O10 Ag2 O1 N1 -57.3(13) 2_575 .
O3 Ag2 O1 N1 20.3(13) . .
Ag3' Ag2 O1 N1 -129.1(14) . .
O2 Ag2 O1 Ag3' -51.5(5) . .
O7 Ag2 O1 Ag3' -116.4(16) . .
O10 Ag2 O1 Ag3' 71.8(5) 2_575 .
O3 Ag2 O1 Ag3' 149.4(5) . .
O2 Ag2 O1 Ag1 43.5(3) . .
O7 Ag2 O1 Ag1 -21.4(18) . .
O10 Ag2 O1 Ag1 166.9(4) 2_575 .
O3 Ag2 O1 Ag1 -115.6(4) . .
Ag3' Ag2 O1 Ag1 95.0(5) . .
O2 Ag2 O1 Ag3 -41.0(4) . .
O7 Ag2 O1 Ag3 -106.0(16) . .
O10 Ag2 O1 Ag3 82.3(5) 2_575 .
O3 Ag2 O1 Ag3 159.9(4) . .
Ag3' Ag2 O1 Ag3 10.5(2) . .
O2 Ag3' O1 N1 178.7(12) . .
O7 Ag3' O1 N1 88(6) 2_575 .
O3 Ag3' O1 N1 9.4(13) 2_575 .
Ag2 Ag3' O1 N1 125.7(12) . .
O2 Ag3' O1 Ag2 53.1(4) . .
O7 Ag3' O1 Ag2 -38(6) 2_575 .
O3 Ag3' O1 Ag2 -116.3(6) 2_575 .
O2 Ag3' O1 Ag1 -36.6(4) . .
O7 Ag3' O1 Ag1 -128(5) 2_575 .
O3 Ag3' O1 Ag1 154.0(6) 2_575 .
Ag2 Ag3' O1 Ag1 -89.6(4) . .
O2 Ag3' O1 Ag3 -85.6(8) . .
O7 Ag3' O1 Ag3 -177(6) 2_575 .
O3 Ag3' O1 Ag3 105.0(10) 2_575 .
Ag2 Ag3' O1 Ag3 -138.7(8) . .
O2 Ag1 O1 N1 -178.4(16) . .
O9 Ag1 O1 N1 -67.4(13) . .
O8 Ag1 O1 N1 6.4(13) 3_545 .
O4 Ag1 O1 N1 67.4(16) 3_445 .
Ag3 Ag1 O1 N1 132.9(14) . .
O2 Ag1 O1 Ag2 -44.8(3) . .
O9 Ag1 O1 Ag2 66.2(4) . .
O8 Ag1 O1 Ag2 140.0(4) 3_545 .
O4 Ag1 O1 Ag2 -159.0(6) 3_445 .
Ag3 Ag1 O1 Ag2 -93.5(4) . .
O2 Ag1 O1 Ag3' 36.7(5) . .
O9 Ag1 O1 Ag3' 147.7(5) . .
O8 Ag1 O1 Ag3' -138.5(5) 3_545 .
O4 Ag1 O1 Ag3' -77.5(8) 3_445 .
Ag3 Ag1 O1 Ag3' -12.0(3) . .
O2 Ag1 O1 Ag3 48.7(4) . .
O9 Ag1 O1 Ag3 159.7(4) . .
O8 Ag1 O1 Ag3 -126.5(4) 3_545 .
O4 Ag1 O1 Ag3 -65.5(8) 3_445 .
O2 Ag3 O1 N1 179.2(12) . .
O5 Ag3 O1 N1 -10.2(11) 2_575 .
O7 Ag3 O1 N1 96.9(11) 2_575 .
Ag1 Ag3 O1 N1 -132.6(11) . .
O2 Ag3 O1 Ag2 41.8(3) . .
O5 Ag3 O1 Ag2 -147.6(5) 2_575 .
O7 Ag3 O1 Ag2 -40.4(9) 2_575 .
Ag1 Ag3 O1 Ag2 90.0(5) . .
O2 Ag3 O1 Ag3' 82.7(8) . .
O5 Ag3 O1 Ag3' -106.7(9) 2_575 .
O7 Ag3 O1 Ag3' 0.5(9) 2_575 .
Ag1 Ag3 O1 Ag3' 130.9(8) . .
O2 Ag3 O1 Ag1 -48.2(4) . .
O5 Ag3 O1 Ag1 122.4(5) 2_575 .
O7 Ag3 O1 Ag1 -130.5(6) 2_575 .
C6 N2 O2 Ag1 -60.9(14) . .
C5 N2 O2 Ag1 60.4(18) . .
C4 N2 O2 Ag1 -179.9(9) . .
C6 N2 O2 Ag3' 167.4(9) . .
C5 N2 O2 Ag3' -71.3(16) . .
C4 N2 O2 Ag3' 48.4(16) . .
C6 N2 O2 Ag3 -172.8(7) . .
C5 N2 O2 Ag3 -51.6(16) . .
C4 N2 O2 Ag3 68.1(14) . .
C6 N2 O2 Ag2 60.5(15) . .
C5 N2 O2 Ag2 -178.3(10) . .
C4 N2 O2 Ag2 -58.6(18) . .
O9 Ag1 O2 N2 90.4(12) . .
O1 Ag1 O2 N2 -179.4(15) . .
O8 Ag1 O2 N2 -165.2(10) 3_545 .
O4 Ag1 O2 N2 -40.4(13) 3_445 .
Ag3 Ag1 O2 N2 -127.4(14) . .
O9 Ag1 O2 Ag3' -130.1(6) . .
O1 Ag1 O2 Ag3' -39.9(5) . .
O8 Ag1 O2 Ag3' -25.7(15) 3_545 .
O4 Ag1 O2 Ag3' 99.1(6) 3_445 .
Ag3 Ag1 O2 Ag3' 12.2(3) . .
O9 Ag1 O2 Ag3 -142.3(4) . .
O1 Ag1 O2 Ag3 -52.0(4) . .
O8 Ag1 O2 Ag3 -37.9(14) 3_545 .
O4 Ag1 O2 Ag3 87.0(5) 3_445 .
O9 Ag1 O2 Ag2 -45.3(6) . .
O1 Ag1 O2 Ag2 44.9(3) . .
O8 Ag1 O2 Ag2 59.1(14) 3_545 .
O4 Ag1 O2 Ag2 -176.1(4) 3_445 .
Ag3 Ag1 O2 Ag2 96.9(5) . .
O7 Ag3' O2 N2 -6.8(14) 2_575 .
O1 Ag3' O2 N2 179.1(12) . .
O3 Ag3' O2 N2 -147(2) 2_575 .
Ag2 Ag3' O2 N2 -128.3(11) . .
O7 Ag3' O2 Ag1 -145.9(7) 2_575 .
O1 Ag3' O2 Ag1 40.0(5) . .
O3 Ag3' O2 Ag1 74(3) 2_575 .
Ag2 Ag3' O2 Ag1 92.6(5) . .
O7 Ag3' O2 Ag3 -99.2(11) 2_575 .
O1 Ag3' O2 Ag3 86.8(9) . .
O3 Ag3' O2 Ag3 121(3) 2_575 .
Ag2 Ag3' O2 Ag3 139.4(9) . .
O7 Ag3' O2 Ag2 121.5(8) 2_575 .
O1 Ag3' O2 Ag2 -52.6(4) . .
O3 Ag3' O2 Ag2 -19(3) 2_575 .
O5 Ag3 O2 N2 136(2) 2_575 .
O1 Ag3 O2 N2 179.2(12) . .
O7 Ag3 O2 N2 -38.4(10) 2_575 .
Ag1 Ag3 O2 N2 127.4(11) . .
O5 Ag3 O2 Ag1 8(2) 2_575 .
O1 Ag3 O2 Ag1 51.8(4) . .
O7 Ag3 O2 Ag1 -165.8(4) 2_575 .
O5 Ag3 O2 Ag3' -126(2) 2_575 .
O1 Ag3 O2 Ag3' -82.8(9) . .
O7 Ag3 O2 Ag3' 59.6(8) 2_575 .
Ag1 Ag3 O2 Ag3' -134.6(8) . .
O5 Ag3 O2 Ag2 -86(2) 2_575 .
O1 Ag3 O2 Ag2 -42.1(3) . .
O7 Ag3 O2 Ag2 100.3(4) 2_575 .
Ag1 Ag3 O2 Ag2 -93.9(5) . .
O1 Ag2 O2 N2 -179.7(17) . .
O7 Ag2 O2 N2 -14.1(14) . .
O10 Ag2 O2 N2 94.8(14) 2_575 .
O3 Ag2 O2 N2 -115.3(13) . .
Ag3' Ag2 O2 N2 125.3(15) . .
O1 Ag2 O2 Ag1 -46.9(3) . .
O7 Ag2 O2 Ag1 118.7(4) . .
O10 Ag2 O2 Ag1 -132.4(5) 2_575 .
O3 Ag2 O2 Ag1 17.5(13) . .
Ag3' Ag2 O2 Ag1 -101.9(5) . .
O1 Ag2 O2 Ag3' 55.0(5) . .
O7 Ag2 O2 Ag3' -139.4(5) . .
O10 Ag2 O2 Ag3' -30.5(7) 2_575 .
O3 Ag2 O2 Ag3' 119.4(11) . .
O1 Ag2 O2 Ag3 44.1(4) . .
O7 Ag2 O2 Ag3 -150.3(4) . .
O10 Ag2 O2 Ag3 -41.4(6) 2_575 .
O3 Ag2 O2 Ag3 108.5(11) . .
Ag3' Ag2 O2 Ag3 -10.9(3) . .
O4 N3 O3 Ag3' -169.1(14) . 2_574
O5 N3 O3 Ag3' 15.0(16) . 2_574
O4 N3 O3 Ag2 93.9(17) . .
O5 N3 O3 Ag2 -82.0(15) . .
O1 Ag2 O3 N3 -112.2(11) . .
O2 Ag2 O3 N3 -171.0(11) . .
O7 Ag2 O3 N3 83.3(10) . .
O10 Ag2 O3 N3 -16.4(10) 2_575 .
Ag3' Ag2 O3 N3 -74.8(12) . .
O1 Ag2 O3 Ag3' 144.3(6) . 2_574
O2 Ag2 O3 Ag3' 85.6(11) . 2_574
O7 Ag2 O3 Ag3' -20.1(5) . 2_574
O10 Ag2 O3 Ag3' -119.8(6) 2_575 2_574
Ag3' Ag2 O3 Ag3' -178.19(17) . 2_574
O3 N3 O4 Ag1 169.4(11) . 3
O5 N3 O4 Ag1 -14.8(19) . 3
O4 N3 O5 Ag3 167.0(13) . 2_574
O3 N3 O5 Ag3 -17.1(16) . 2_574
O6 N4 O7 Ag3' -145.0(12) . 2_574
O8 N4 O7 Ag3' 32.1(16) . 2_574
O6 N4 O7 Ag2 -30.9(18) . .
O8 N4 O7 Ag2 146.1(10) . .
O6 N4 O7 Ag3 -145.7(12) . 2_574
O8 N4 O7 Ag3 31.3(14) . 2_574
O1 Ag2 O7 N4 159.7(13) . .
O2 Ag2 O7 N4 99.0(11) . .
O10 Ag2 O7 N4 -28.6(11) 2_575 .
O3 Ag2 O7 N4 -103.7(10) . .
Ag3' Ag2 O7 N4 56.4(12) . .
O1 Ag2 O7 Ag3' -75.1(17) . 2_574
O2 Ag2 O7 Ag3' -135.7(6) . 2_574
O10 Ag2 O7 Ag3' 96.6(6) 2_575 2_574
O3 Ag2 O7 Ag3' 21.6(5) . 2_574
Ag3' Ag2 O7 Ag3' -178.3(2) . 2_574
O1 Ag2 O7 Ag3 -87.9(16) . 2_574
O2 Ag2 O7 Ag3 -148.5(5) . 2_574
O10 Ag2 O7 Ag3 83.9(5) 2_575 2_574
O3 Ag2 O7 Ag3 8.8(4) . 2_574
Ag3' Ag2 O7 Ag3 168.9(3) . 2_574
O6 N4 O8 Ag1 -37.4(17) . 3_455
O7 N4 O8 Ag1 145.6(11) . 3_455
O11 N5 O9 Ag1 -20(2) . .
O10 N5 O9 Ag1 162.2(11) . .
O2 Ag1 O9 N5 15.0(14) . .
O1 Ag1 O9 N5 -54.6(13) . .
O8 Ag1 O9 N5 -144.9(14) 3_545 .
O4 Ag1 O9 N5 152.5(13) 3_445 .
Ag3 Ag1 O9 N5 -29.9(16) . .
O11 N5 O10 Ag2 -22.9(18) . 2_574
O9 N5 O10 Ag2 154.5(10) . 2_574
